data_1552254
loop_
_publ_author_name
'Lindley, Brian'
'Walden, Andrew G.'
'Brasacchio, Ann Marie'
'Casuras, Andrea'
'Lease, Nicholas'
'Chen, Chun-Hsing'
'Goldman, Alan S.'
'Miller, Alexander James Minden'

_publ_section_title
;
 Electrochemical C--H Bond Activation via Cationic Iridium Hydride Pincer
 Complexes
;
_journal_name_full 'Chemical Science'
_journal_paper_doi 10.1039/C9SC03076J
_journal_year 2019
_chemical_absolute_configuration unk
_chemical_formula_moiety 'C67 H65 B1 F24 Ir1 N1 P2'
_chemical_formula_sum 'C67 H65 B F24 Ir N P2'
_chemical_formula_weight 1605.19
_space_group_IT_number 19
_space_group_name_Hall 'P 2ac 2ab'
_space_group_name_H-M_alt 'P 21 21 21'
_symmetry_cell_setting orthorhombic
_symmetry_space_group_name_Hall 'P 2ac 2ab'
_symmetry_space_group_name_H-M 'P 21 21 21'
_atom_sites_solution_hydrogens difmap
_atom_sites_solution_primary direct
_audit_creation_date 2019-03-20
_audit_creation_method CRYSTALS_ver_14.61_build_6236
_audit_update_record
;
2019-06-21 deposited with the CCDC.    2019-08-20 downloaded from the CCDC.
;
_cell_angle_alpha 90
_cell_angle_beta 90
_cell_angle_gamma 90
_cell_formula_units_Z 4
_cell_length_a 13.3252(3)
_cell_length_b 13.3891(3)
_cell_length_c 37.2399(9)
_cell_measurement_reflns_used 9074
_cell_measurement_temperature 150
_cell_measurement_theta_max 70
_cell_measurement_theta_min 4
_cell_volume 6644.1(3)
_computing_cell_refinement 'Apex2 (Bruker AXS, 2006)'
_computing_data_collection 'Apex2 (Bruker AXS, 2006)'
_computing_data_reduction 'Apex2 (Bruker AXS, 2006)'
_computing_molecular_graphics 'CAMERON (Watkin et al., 1996)'
_computing_publication_material 'CRYSTALS (Betteridge et al., 2003)'
_computing_structure_refinement 'CRYSTALS (Betteridge et al., 2003)'
_computing_structure_solution 'SHELXS 86 (Sheldrick, 1986)'
_diffrn_ambient_temperature 150
_diffrn_measured_fraction_theta_full 0.997
_diffrn_measured_fraction_theta_max 0.997
_diffrn_measurement_device Area
_diffrn_measurement_device_type 'Bruker Kappa Apex2'
_diffrn_measurement_method '\f & \w scans'
_diffrn_radiation_monochromator graphite
_diffrn_radiation_type 'Cu K\a'
_diffrn_radiation_wavelength 1.54180
_diffrn_reflns_av_R_equivalents 0.044
_diffrn_reflns_limit_h_max 16
_diffrn_reflns_limit_h_min -16
_diffrn_reflns_limit_k_max 13
_diffrn_reflns_limit_k_min -16
_diffrn_reflns_limit_l_max 45
_diffrn_reflns_limit_l_min -45
_diffrn_reflns_number 61902
_diffrn_reflns_theta_full 70.130
_diffrn_reflns_theta_max 70.130
_diffrn_reflns_theta_min 2.373
_diffrn_standards_number 0
_exptl_absorpt_coefficient_mu 5.322
_exptl_absorpt_correction_T_max 0.71
_exptl_absorpt_correction_T_min 0.65
_exptl_absorpt_correction_type multi-scan
_exptl_absorpt_process_details 'SADABS (Siemens, 1996)'
_exptl_crystal_colour yellow
_exptl_crystal_density_diffrn 1.605
_exptl_crystal_density_method 'not measured'
_exptl_crystal_description plate
_exptl_crystal_F_000 3208.000
_exptl_crystal_size_max 0.124
_exptl_crystal_size_mid 0.080
_exptl_crystal_size_min 0.064
_refine_diff_density_max 0.72
_refine_diff_density_min -0.57
_refine_ls_extinction_method None
_refine_ls_goodness_of_fit_ref 0.9984
_refine_ls_hydrogen_treatment mixed
_refine_ls_matrix_type full
_refine_ls_number_parameters 1017
_refine_ls_number_reflns 12482
_refine_ls_number_restraints 244
_refine_ls_R_factor_all 0.0451
_refine_ls_R_factor_gt 0.0424
_refine_ls_shift/su_max 0.0463108
_refine_ls_shift/su_mean 0.0023989
_refine_ls_structure_factor_coef Fsqd
_refine_ls_weighting_details
;
 Method= Modified Sheldrick 
 w=1/[\s^2^(F^2^) + ( 0.05P)^2^ +23.63P] 
 ,where P=(max(Fo^2^,0) + 2Fc^2^)/3 
;
_refine_ls_weighting_scheme calc
_refine_ls_wR_factor_all 0.1021
_refine_ls_wR_factor_gt 0.1003
_refine_ls_wR_factor_ref 0.1021
_reflns_limit_h_max 16
_reflns_limit_h_min -16
_reflns_limit_k_max 16
_reflns_limit_k_min 0
_reflns_limit_l_max 45
_reflns_limit_l_min 0
_reflns_number_gt 11813
_reflns_number_total 12538
_reflns_threshold_expression I>2.0\s(I)
_oxford_diffrn_Wilson_B_factor 1.73
_oxford_diffrn_Wilson_scale 362.13
_oxford_refine_ls_r_factor_ref 0.0451
_oxford_refine_ls_scale 0.057341(7)
_oxford_reflns_number_all 12482
_oxford_reflns_threshold_expression_ref I>-3.0\s(I)
_oxford_structure_analysis_title 'AW_F_077 in P212121 #19'
_cod_data_source_file c9sc03076j2.cif
_cod_data_source_block AW_F_077_f
_cod_original_sg_symbol_H-M 'P 21 21 21 '
_cod_original_formula_sum 'C67 H65 B1 F24 Ir1 N1 P2'
_cod_database_code 1552254

loop_
_symmetry_equiv_pos_as_xyz
x,y,z
x+1/2,-y+1/2,-z
-x,y+1/2,-z+1/2
-x+1/2,-y,z+1/2

loop_
_atom_site_label
_atom_site_type_symbol
_atom_site_fract_x
_atom_site_fract_y
_atom_site_fract_z
_atom_site_U_iso_or_equiv
_atom_site_occupancy
_atom_site_adp_type
_atom_site_refinement_flags_posn
_atom_site_refinement_flags_adp
_atom_site_refinement_flags_occupancy
_atom_site_disorder_assembly
_atom_site_disorder_group
Ir1 Ir 0.157305(17) 0.515707(17) 0.627562(6) 0.0195 1.0000 Uani . . . . .
P1 P 0.07385(12) 0.45215(13) 0.57638(4) 0.0248 1.0000 Uani . . . . .
P2 P 0.29193(12) 0.55617(12) 0.66542(4) 0.0244 1.0000 Uani . . . . .
F1 F 0.6326(11) 0.6132(9) 0.7857(3) 0.0428 0.391(9) Uani D U P 1 1
F2 F 0.7706(8) 0.5372(13) 0.7941(3) 0.0662 0.391(9) Uani D U P 1 1
F3 F 0.6435(12) 0.4570(8) 0.7739(2) 0.0722 0.391(9) Uani D U P 1 1
F4 F 0.7142(10) 0.5056(6) 0.9555(2) 0.0491 0.65(3) Uani D U P 1 3
F5 F 0.8169(5) 0.4238(10) 0.92311(19) 0.0659 0.65(3) Uani D U P 1 3
F6 F 0.6918(6) 0.3498(7) 0.9461(2) 0.0597 0.65(3) Uani D U P 1 3
F7 F 0.3926(8) 0.9248(5) 0.95500(13) 0.0653 0.644(13) Uani D U P 1 5
F8 F 0.4868(6) 0.8030(8) 0.96867(18) 0.0649 0.644(13) Uani D U P 1 5
F9 F 0.3295(6) 0.7954(6) 0.97921(16) 0.0576 0.644(13) Uani D U P 1 5
F10 F 0.4276(3) 0.8561(4) 0.80272(12) 0.0516 1.0000 Uani . . . . .
F11 F 0.3187(4) 0.9497(3) 0.82844(11) 0.0477 1.0000 Uani . . . . .
F12 F 0.2724(3) 0.8175(3) 0.80046(12) 0.0409 1.0000 Uani . . . . .
F13 F 0.4416(3) 0.1843(3) 0.95819(12) 0.0413 1.0000 Uani . . . . .
F14 F 0.3015(3) 0.1445(3) 0.98310(12) 0.0451 1.0000 Uani . . . . .
F15 F 0.3210(3) 0.1265(3) 0.92618(11) 0.0405 1.0000 Uani . . . . .
F16 F 0.1183(4) 0.4569(7) 1.01629(14) 0.0459 0.719(16) Uani D U P 1 7
F17 F 0.0940(6) 0.5653(5) 0.9751(2) 0.0733 0.719(16) Uani D U P 1 7
F18 F 0.0227(4) 0.4232(7) 0.9724(2) 0.0599 0.719(16) Uani D . P 1 7
F19 F 0.0240(5) 0.5965(11) 0.8068(8) 0.0588 0.205(16) Uani D U P 1 9
F20 F -0.0327(7) 0.4519(15) 0.7970(6) 0.0527 0.205(16) Uani D U P 1 9
F21 F -0.0130(8) 0.501(2) 0.8507(3) 0.0426 0.205(16) Uani D U P 1 9
F22 F 0.2343(4) 0.2570(4) 0.74432(12) 0.0560 1.0000 Uani . . . . .
F23 F 0.3851(4) 0.2976(3) 0.75520(11) 0.0480 1.0000 Uani . . . . .
F24 F 0.3148(3) 0.1891(3) 0.78843(10) 0.0390 1.0000 Uani . . . . .
F101 F 0.6338(7) 0.5870(7) 0.7804(2) 0.0526 0.609(9) Uani D U P 1 2
F102 F 0.7723(5) 0.5966(6) 0.8092(2) 0.0541 0.609(9) Uani D U P 1 2
F103 F 0.7283(8) 0.4618(6) 0.7841(2) 0.0739 0.609(9) Uani D U P 1 2
F104 F 0.7546(16) 0.5117(6) 0.9469(4) 0.0586 0.35(3) Uani D U P 1 4
F105 F 0.8072(10) 0.3836(18) 0.91948(16) 0.0554 0.35(3) Uani D U P 1 4
F106 F 0.6775(7) 0.3748(15) 0.9531(3) 0.0540 0.35(3) Uani D U P 1 4
F107 F 0.3341(12) 0.9121(9) 0.9580(2) 0.0542 0.356(13) Uani D U P 1 6
F108 F 0.4865(8) 0.8648(12) 0.9588(2) 0.0778 0.356(13) Uani D U P 1 6
F109 F 0.3756(12) 0.7736(6) 0.9818(2) 0.0542 0.356(13) Uani D U P 1 6
F116 F 0.0880(11) 0.4188(10) 1.0101(4) 0.0599 0.281(16) Uani D U P 1 8
F117 F 0.1261(9) 0.5638(8) 0.9915(6) 0.0588 0.281(16) Uani D U P 1 8
F118 F 0.0259(8) 0.4719(17) 0.9619(3) 0.0712 0.281(16) Uani D . P 1 8
F119 F 0.0097(3) 0.5624(6) 0.7905(2) 0.0534 0.795(16) Uani D U P 1 10
F120 F -0.0378(3) 0.4216(4) 0.8114(2) 0.0454 0.795(16) Uani D U P 1 10
F121 F -0.0028(3) 0.5414(6) 0.84727(17) 0.0581 0.795(16) Uani D U P 1 10
N1 N 0.0588(4) 0.4556(4) 0.66946(13) 0.0252 1.0000 Uani . . . . .
C1 C 0.2451(4) 0.3931(4) 0.61964(18) 0.0273 1.0000 Uani . . . . .
C2 C 0.2419(5) 0.3425(5) 0.5869(2) 0.0322 1.0000 Uani . . . . .
C3 C 0.3009(5) 0.2558(5) 0.5825(2) 0.0407 1.0000 Uani . . . . .
C4 C 0.3642(5) 0.2234(5) 0.6096(2) 0.0420 1.0000 Uani . . . . .
C5 C 0.3698(5) 0.2769(5) 0.6415(2) 0.0367 1.0000 Uani . . . . .
C6 C 0.3125(4) 0.3621(5) 0.64614(19) 0.0286 1.0000 Uani . . . . .
C7 C 0.1797(5) 0.3830(5) 0.55717(18) 0.0321 1.0000 Uani . . . . .
C8 C 0.3278(5) 0.4289(4) 0.67873(18) 0.0291 1.0000 Uani . . . . .
C9 C 0.0386(5) 0.5456(5) 0.54090(16) 0.0336 1.0000 Uani . . . . .
C10 C 0.0439(6) 0.5027(7) 0.50237(17) 0.0468 1.0000 Uani . . . . .
C11 C -0.0683(6) 0.5856(6) 0.54727(19) 0.0411 1.0000 Uani . . . . .
C12 C 0.1122(6) 0.6329(6) 0.54242(19) 0.0384 1.0000 Uani . . . . .
C13 C -0.0274(5) 0.3531(6) 0.58113(19) 0.0341 1.0000 Uani . . . . .
C14 C -0.1136(5) 0.3895(6) 0.6045(2) 0.0405 1.0000 Uani . . . . .
C15 C -0.0692(6) 0.3178(7) 0.5447(2) 0.0456 1.0000 Uani . . . . .
C16 C 0.0201(6) 0.2623(5) 0.5995(2) 0.0383 1.0000 Uani . . . . .
C17 C 0.4013(5) 0.6105(5) 0.63999(19) 0.0323 1.0000 Uani . . . . .
C18 C 0.4350(5) 0.5358(5) 0.6112(2) 0.0375 1.0000 Uani . . . . .
C19 C 0.3699(5) 0.7080(5) 0.6212(2) 0.0356 1.0000 Uani . . . . .
C20 C 0.4925(5) 0.6328(6) 0.6639(2) 0.0396 1.0000 Uani . . . . .
C21 C 0.2762(6) 0.6237(6) 0.70948(18) 0.0350 1.0000 Uani . . . . .
C22 C 0.2738(6) 0.7369(6) 0.7044(2) 0.0413 1.0000 Uani . . . . .
C23 C 0.3577(6) 0.5954(6) 0.7373(2) 0.0467 1.0000 Uani . . . . .
C24 C 0.1752(5) 0.5927(6) 0.72576(18) 0.0395 1.0000 Uani . . . . .
C25 C 0.0748(5) 0.3684(5) 0.68598(17) 0.0280 1.0000 Uani . . . . .
C26 C 0.0144(5) 0.3310(6) 0.71280(19) 0.0377 1.0000 Uani . . . . .
C27 C -0.0662(5) 0.3885(6) 0.72335(18) 0.0385 1.0000 Uani . . . . .
C28 C -0.0858(4) 0.4781(6) 0.70685(16) 0.0342 1.0000 Uani . . . . .
C29 C -0.0234(4) 0.5099(5) 0.67896(14) 0.0283 1.0000 Uani . . . . .
C30 C -0.0439(5) 0.6012(5) 0.65828(16) 0.0271 1.0000 Uani . . . . .
C31 C -0.1430(5) 0.6353(6) 0.65393(17) 0.0353 1.0000 Uani . . . . .
C32 C -0.1617(6) 0.7211(6) 0.63476(18) 0.0428 1.0000 Uani . . . . .
C33 C -0.0854(6) 0.7766(6) 0.61958(18) 0.0411 1.0000 Uani . . . . .
C34 C 0.0135(5) 0.7434(5) 0.62310(18) 0.0341 1.0000 Uani . . . . .
C35 C 0.0321(5) 0.6556(5) 0.64204(17) 0.0300 1.0000 Uani . . . . .
C36 C 0.4907(4) 0.4868(4) 0.87342(15) 0.0214 1.0000 Uani . . . . .
C37 C 0.5370(5) 0.5068(5) 0.84059(15) 0.0268 1.0000 Uani . . . . .
C38 C 0.6403(4) 0.5049(4) 0.83617(13) 0.0317 1.0000 Uani D U . . .
C39 C 0.7024(4) 0.4802(5) 0.86455(18) 0.0332 1.0000 Uani . . . . .
C40 C 0.6588(4) 0.4581(4) 0.89775(13) 0.0277 1.0000 Uani D . . . .
C41 C 0.5558(4) 0.4628(4) 0.90159(16) 0.0236 1.0000 Uani . . . . .
C42 C 0.6690(6) 0.5262(5) 0.79716(19) 0.0411 0.391(9) Uani D U P 1 1
C43 C 0.7231(3) 0.4358(3) 0.92973(9) 0.0432 1.0000 Uani D U . . .
C44 C 0.3630(4) 0.6286(4) 0.88351(15) 0.0211 1.0000 Uani . . . . .
C45 C 0.3779(5) 0.6783(5) 0.91619(16) 0.0221 1.0000 Uani . . . . .
C46 C 0.3806(4) 0.7810(4) 0.91868(13) 0.0260 1.0000 Uani D . . . .
C47 C 0.3683(4) 0.8411(5) 0.88868(17) 0.0245 1.0000 Uani . . . . .
C48 C 0.3541(5) 0.7938(4) 0.85581(16) 0.0234 1.0000 Uani . . . . .
C49 C 0.3510(5) 0.6904(4) 0.85333(15) 0.0233 1.0000 Uani . . . . .
C50 C 0.3953(3) 0.8290(3) 0.95474(8) 0.0337 1.0000 Uani D . . . .
C51 C 0.3439(5) 0.8540(4) 0.82203(16) 0.0283 1.0000 Uani . . . . .
C52 C 0.3229(4) 0.4466(4) 0.91339(15) 0.0205 1.0000 Uani . . . . .
C53 C 0.3512(5) 0.3483(4) 0.92124(14) 0.0217 1.0000 Uani . . . . .
C54 C 0.3051(4) 0.2918(5) 0.94763(16) 0.0227 1.0000 Uani . . . . .
C55 C 0.2264(5) 0.3308(5) 0.96780(16) 0.0247 1.0000 Uani . . . . .
C56 C 0.1953(4) 0.4270(4) 0.96019(13) 0.0260 1.0000 Uani D . . . .
C57 C 0.2424(4) 0.4836(5) 0.93369(14) 0.0222 1.0000 Uani . . . . .
C58 C 0.3413(6) 0.1871(5) 0.95407(17) 0.0299 1.0000 Uani . . . . .
C59 C 0.1104(2) 0.4682(3) 0.98187(9) 0.0418 1.0000 Uani D U . . .
C60 C 0.3004(4) 0.4683(5) 0.84565(15) 0.0229 1.0000 Uani . . . . .
C61 C 0.2006(4) 0.5020(4) 0.84290(14) 0.0224 1.0000 Uani . . . . .
C62 C 0.1338(4) 0.4622(4) 0.81783(13) 0.0285 1.0000 Uani D . . . .
C63 C 0.1634(5) 0.3900(4) 0.79400(15) 0.0273 1.0000 Uani . . . . .
C64 C 0.2615(5) 0.3558(5) 0.79582(16) 0.0251 1.0000 Uani . . . . .
C65 C 0.3288(5) 0.3943(4) 0.82135(14) 0.0225 1.0000 Uani . . . . .
C66 C 0.0273(2) 0.4992(3) 0.81762(9) 0.0349 1.0000 Uani D . . . .
C67 C 0.2974(5) 0.2745(5) 0.77134(17) 0.0310 1.0000 Uani . . . . .
C142 C 0.6953(4) 0.5337(4) 0.80257(13) 0.0424 0.609(9) Uani D U P 1 2
B1 B 0.3698(4) 0.5066(5) 0.87930(15) 0.0212 1.0000 Uani . . . . .
H31 H 0.2967 0.2197 0.5605 0.0523 1.0000 Uiso R . . . .
H41 H 0.4039 0.1651 0.6065 0.0478 1.0000 Uiso R . . . .
H51 H 0.4117 0.2547 0.6605 0.0445 1.0000 Uiso R . . . .
H71 H 0.2191 0.4261 0.5426 0.0388 1.0000 Uiso R . . . .
H72 H 0.1552 0.3292 0.5430 0.0388 1.0000 Uiso R . . . .
H81 H 0.2864 0.4067 0.6979 0.0349 1.0000 Uiso R . . . .
H82 H 0.3960 0.4277 0.6861 0.0349 1.0000 Uiso R . . . .
H101 H 0.0256 0.5532 0.4856 0.0579 1.0000 Uiso R . . . .
H102 H 0.1101 0.4803 0.4974 0.0579 1.0000 Uiso R . . . .
H103 H -0.0015 0.4483 0.5004 0.0579 1.0000 Uiso R . . . .
H111 H -0.0849 0.6329 0.5292 0.0465 1.0000 Uiso R . . . .
H112 H -0.0721 0.6165 0.5702 0.0465 1.0000 Uiso R . . . .
H113 H -0.1140 0.5313 0.5463 0.0465 1.0000 Uiso R . . . .
H121 H 0.0952 0.6808 0.5246 0.0468 1.0000 Uiso R . . . .
H122 H 0.1096 0.6633 0.5654 0.0468 1.0000 Uiso R . . . .
H123 H 0.1780 0.6085 0.5381 0.0468 1.0000 Uiso R . . . .
H141 H -0.1628 0.3385 0.6065 0.0489 1.0000 Uiso R . . . .
H142 H -0.0890 0.4061 0.6277 0.0489 1.0000 Uiso R . . . .
H143 H -0.1427 0.4470 0.5938 0.0489 1.0000 Uiso R . . . .
H151 H -0.1191 0.2682 0.5484 0.0581 1.0000 Uiso R . . . .
H152 H -0.0979 0.3734 0.5326 0.0581 1.0000 Uiso R . . . .
H153 H -0.0163 0.2909 0.5306 0.0581 1.0000 Uiso R . . . .
H161 H -0.0290 0.2114 0.6021 0.0472 1.0000 Uiso R . . . .
H162 H 0.0453 0.2806 0.6224 0.0472 1.0000 Uiso R . . . .
H163 H 0.0736 0.2382 0.5850 0.0472 1.0000 Uiso R . . . .
H181 H 0.4896 0.5625 0.5979 0.0438 1.0000 Uiso R . . . .
H182 H 0.4554 0.4759 0.6227 0.0438 1.0000 Uiso R . . . .
H183 H 0.3808 0.5220 0.5954 0.0438 1.0000 Uiso R . . . .
H191 H 0.4254 0.7349 0.6085 0.0463 1.0000 Uiso R . . . .
H192 H 0.3477 0.7549 0.6387 0.0463 1.0000 Uiso R . . . .
H193 H 0.3168 0.6943 0.6049 0.0463 1.0000 Uiso R . . . .
H201 H 0.5447 0.6608 0.6498 0.0502 1.0000 Uiso R . . . .
H202 H 0.4745 0.6783 0.6824 0.0502 1.0000 Uiso R . . . .
H203 H 0.5149 0.5720 0.6743 0.0502 1.0000 Uiso R . . . .
H221 H 0.2658 0.7683 0.7271 0.0500 1.0000 Uiso R . . . .
H222 H 0.3349 0.7582 0.6937 0.0500 1.0000 Uiso R . . . .
H223 H 0.2193 0.7545 0.6892 0.0500 1.0000 Uiso R . . . .
H231 H 0.3461 0.6313 0.7589 0.0573 1.0000 Uiso R . . . .
H232 H 0.3553 0.5257 0.7421 0.0573 1.0000 Uiso R . . . .
H233 H 0.4220 0.6124 0.7281 0.0573 1.0000 Uiso R . . . .
H241 H 0.1662 0.6260 0.7480 0.0444 1.0000 Uiso R . . . .
H242 H 0.1746 0.5225 0.7296 0.0444 1.0000 Uiso R . . . .
H243 H 0.1223 0.6104 0.7099 0.0444 1.0000 Uiso R . . . .
H251 H 0.1311 0.3300 0.6785 0.0361 1.0000 Uiso R . . . .
H261 H 0.0280 0.2679 0.7234 0.0443 1.0000 Uiso R . . . .
H271 H -0.1083 0.3661 0.7423 0.0455 1.0000 Uiso R . . . .
H281 H -0.1410 0.5182 0.7141 0.0400 1.0000 Uiso R . . . .
H311 H -0.1971 0.5990 0.6642 0.0415 1.0000 Uiso R . . . .
H321 H -0.2291 0.7428 0.6318 0.0502 1.0000 Uiso R . . . .
H331 H -0.1002 0.8365 0.6069 0.0497 1.0000 Uiso R . . . .
H341 H 0.0672 0.7795 0.6125 0.0404 1.0000 Uiso R . . . .
H351 H 0.1000 0.6316 0.6443 0.0365 1.0000 Uiso R . . . .
H371 H 0.4959 0.5222 0.8205 0.0331 1.0000 Uiso R . . . .
H391 H 0.7732 0.4791 0.8616 0.0397 1.0000 Uiso R . . . .
H411 H 0.5276 0.4488 0.9245 0.0293 1.0000 Uiso R . . . .
H451 H 0.3866 0.6400 0.9374 0.0289 1.0000 Uiso R . . . .
H471 H 0.3704 0.9118 0.8905 0.0309 1.0000 Uiso R . . . .
H491 H 0.3405 0.6602 0.8305 0.0289 1.0000 Uiso R . . . .
H531 H 0.4050 0.3198 0.9080 0.0274 1.0000 Uiso R . . . .
H551 H 0.1953 0.2928 0.9862 0.0312 1.0000 Uiso R . . . .
H571 H 0.2187 0.5492 0.9290 0.0272 1.0000 Uiso R . . . .
H611 H 0.1781 0.5527 0.8589 0.0276 1.0000 Uiso R . . . .
H631 H 0.1180 0.3640 0.7767 0.0327 1.0000 Uiso R . . . .
H651 H 0.3955 0.3691 0.8222 0.0264 1.0000 Uiso R . . . .
H1 H 0.228(6) 0.570(6) 0.602(2) 0.0500 1.0000 Uiso . . . . .

loop_
_atom_site_aniso_label
_atom_site_aniso_U_11
_atom_site_aniso_U_22
_atom_site_aniso_U_33
_atom_site_aniso_U_23
_atom_site_aniso_U_13
_atom_site_aniso_U_12
Ir1 0.01804(10) 0.01800(11) 0.02240(11) 0.00393(9) 0.00173(10) 0.00205(9)
P1 0.0213(7) 0.0294(9) 0.0238(7) -0.0014(6) 0.0020(6) 0.0041(6)
P2 0.0217(8) 0.0214(7) 0.0300(8) 0.0056(6) -0.0029(6) -0.0012(6)
F1 0.057(6) 0.034(7) 0.037(6) 0.009(5) 0.023(5) 0.010(5)
F2 0.042(5) 0.092(7) 0.064(8) 0.020(6) 0.022(5) -0.003(7)
F3 0.105(9) 0.058(6) 0.054(6) 0.012(5) 0.047(7) 0.016(8)
F4 0.043(5) 0.050(4) 0.054(4) -0.012(4) -0.021(4) 0.006(4)
F5 0.041(4) 0.089(5) 0.068(4) -0.015(4) -0.013(3) 0.018(4)
F6 0.075(5) 0.047(5) 0.057(5) 0.008(4) -0.039(4) -0.004(4)
F7 0.113(6) 0.040(4) 0.043(4) -0.009(3) -0.009(4) -0.002(4)
F8 0.065(5) 0.078(7) 0.052(5) -0.027(4) -0.026(4) 0.001(5)
F9 0.066(7) 0.078(5) 0.028(4) -0.018(4) 0.008(4) -0.027(5)
F10 0.032(2) 0.078(4) 0.045(3) 0.034(3) 0.0019(19) -0.001(2)
F11 0.066(3) 0.025(2) 0.052(2) 0.0091(17) -0.013(2) 0.0040(19)
F12 0.038(2) 0.039(2) 0.046(2) 0.0095(19) -0.019(2) -0.0036(19)
F13 0.027(2) 0.041(3) 0.056(3) 0.014(2) -0.0027(19) 0.0069(18)
F14 0.056(3) 0.033(2) 0.046(2) 0.0162(18) 0.019(2) 0.0029(19)
F15 0.057(3) 0.0223(19) 0.042(2) -0.0038(16) -0.001(2) 0.0041(19)
F16 0.037(3) 0.074(6) 0.027(3) -0.017(3) 0.009(2) 0.004(3)
F17 0.086(4) 0.060(3) 0.074(4) 0.034(4) 0.054(4) 0.036(4)
F18 0.020(3) 0.105(7) 0.055(5) -0.016(5) 0.008(3) 0.009(4)
F19 0.048(7) 0.061(10) 0.067(8) 0.026(7) 0.010(7) 0.019(8)
F20 0.037(7) 0.048(7) 0.073(10) -0.015(8) -0.012(8) 0.000(8)
F21 0.026(7) 0.054(10) 0.048(8) -0.006(8) 0.009(7) 0.008(8)
F22 0.060(3) 0.056(3) 0.052(3) -0.031(2) -0.030(2) 0.024(2)
F23 0.063(3) 0.041(3) 0.040(2) -0.0103(19) 0.022(2) -0.003(2)
F24 0.057(3) 0.025(2) 0.035(2) 0.0030(16) 0.0065(19) 0.0108(18)
F101 0.056(5) 0.061(7) 0.040(4) 0.021(5) 0.020(4) 0.011(5)
F102 0.032(4) 0.069(6) 0.061(5) 0.020(4) 0.009(4) -0.019(4)
F103 0.089(5) 0.063(5) 0.070(4) 0.026(4) 0.060(5) 0.033(6)
F104 0.051(7) 0.048(5) 0.077(6) -0.020(5) -0.028(6) 0.000(6)
F105 0.032(6) 0.070(9) 0.064(7) -0.020(6) -0.019(5) 0.031(6)
F106 0.056(7) 0.062(8) 0.045(6) 0.013(6) -0.016(6) 0.001(6)
F107 0.073(7) 0.043(5) 0.046(6) -0.018(4) -0.007(7) 0.015(6)
F108 0.073(7) 0.092(8) 0.069(8) -0.032(6) -0.013(6) -0.029(9)
F109 0.095(11) 0.049(6) 0.019(5) 0.003(5) -0.014(6) -0.008(7)
F116 0.057(8) 0.077(10) 0.046(8) -0.002(7) 0.035(7) -0.001(8)
F117 0.082(9) 0.045(7) 0.050(8) 0.014(7) 0.041(7) 0.036(7)
F118 0.059(10) 0.082(11) 0.072(14) 0.000(9) -0.024(10) 0.025(9)
F119 0.030(3) 0.058(4) 0.072(5) 0.031(4) 0.000(3) 0.011(3)
F120 0.022(2) 0.045(4) 0.069(4) 0.009(3) -0.009(3) -0.010(2)
F121 0.041(3) 0.076(5) 0.057(3) -0.033(3) -0.005(3) 0.004(3)
N1 0.022(3) 0.030(3) 0.023(2) 0.004(2) -0.002(2) -0.005(2)
C1 0.022(3) 0.018(3) 0.042(4) 0.003(2) 0.001(3) -0.005(2)
C2 0.019(3) 0.030(4) 0.048(4) 0.002(3) 0.007(3) -0.002(3)
C3 0.030(4) 0.029(4) 0.063(5) -0.007(3) 0.013(4) 0.001(3)
C4 0.021(4) 0.021(3) 0.083(6) 0.001(3) 0.005(3) 0.001(3)
C5 0.024(3) 0.020(3) 0.066(5) 0.013(3) -0.004(3) -0.004(3)
C6 0.018(3) 0.017(3) 0.051(4) 0.009(3) 0.002(3) 0.002(2)
C7 0.028(4) 0.035(4) 0.034(3) -0.008(3) 0.010(3) 0.000(3)
C8 0.020(3) 0.022(3) 0.045(4) 0.011(3) -0.010(3) -0.001(3)
C9 0.037(4) 0.041(4) 0.022(3) 0.003(3) 0.003(3) 0.008(3)
C10 0.053(4) 0.059(6) 0.028(3) 0.000(3) 0.001(3) 0.005(4)
C11 0.041(4) 0.053(5) 0.029(4) 0.000(3) -0.007(3) 0.016(4)
C12 0.046(4) 0.040(4) 0.029(4) 0.009(3) 0.003(3) 0.008(4)
C13 0.024(3) 0.039(4) 0.039(4) -0.005(3) 0.003(3) -0.004(3)
C14 0.028(3) 0.054(5) 0.040(4) -0.010(3) 0.002(3) -0.010(3)
C15 0.038(4) 0.052(5) 0.046(5) -0.018(4) -0.003(4) -0.006(4)
C16 0.035(4) 0.029(4) 0.050(4) -0.003(3) 0.004(4) -0.012(3)
C17 0.024(3) 0.030(4) 0.042(4) 0.006(3) 0.004(3) -0.001(3)
C18 0.030(3) 0.025(4) 0.057(4) 0.007(3) 0.006(3) 0.001(3)
C19 0.034(4) 0.026(3) 0.047(4) 0.008(3) 0.007(3) -0.004(3)
C20 0.023(3) 0.032(4) 0.064(5) 0.005(3) -0.005(3) 0.000(3)
C21 0.038(4) 0.036(4) 0.030(4) 0.004(3) -0.005(3) -0.007(3)
C22 0.046(4) 0.038(4) 0.039(4) -0.002(3) 0.001(3) -0.005(3)
C23 0.050(5) 0.047(4) 0.044(4) 0.005(3) -0.019(4) -0.009(4)
C24 0.037(4) 0.054(5) 0.028(3) 0.003(3) -0.005(3) -0.010(3)
C25 0.023(3) 0.029(4) 0.032(3) 0.007(3) -0.005(3) -0.006(3)
C26 0.033(4) 0.044(4) 0.036(4) 0.013(3) -0.014(3) -0.020(3)
C27 0.030(4) 0.062(5) 0.023(3) 0.007(3) -0.002(3) -0.017(4)
C28 0.022(3) 0.053(4) 0.028(3) 0.000(3) -0.002(2) -0.007(3)
C29 0.019(3) 0.042(4) 0.023(3) -0.007(3) 0.000(2) -0.004(3)
C30 0.025(3) 0.036(4) 0.020(3) -0.005(2) -0.001(2) 0.008(3)
C31 0.031(4) 0.048(4) 0.027(3) -0.010(3) 0.000(3) 0.007(3)
C32 0.041(4) 0.049(4) 0.039(4) -0.013(3) -0.005(4) 0.021(4)
C33 0.059(5) 0.034(4) 0.031(4) -0.006(3) -0.008(3) 0.022(4)
C34 0.045(4) 0.027(3) 0.030(4) 0.001(3) -0.002(3) 0.008(3)
C35 0.027(3) 0.032(4) 0.031(3) -0.003(3) 0.000(3) 0.011(3)
C36 0.024(2) 0.017(2) 0.023(2) -0.003(3) 0.004(2) -0.003(2)
C37 0.030(3) 0.021(3) 0.030(3) 0.004(2) 0.004(2) 0.004(3)
C38 0.033(3) 0.022(3) 0.041(3) 0.007(2) 0.013(3) 0.006(3)
C39 0.021(3) 0.027(3) 0.052(4) 0.001(3) 0.008(3) 0.002(3)
C40 0.021(3) 0.021(3) 0.042(3) -0.003(2) -0.002(3) -0.004(3)
C41 0.023(3) 0.023(4) 0.025(3) -0.002(2) 0.001(2) -0.003(2)
C42 0.035(5) 0.040(5) 0.048(5) 0.017(5) 0.018(5) 0.013(6)
C43 0.027(3) 0.044(4) 0.059(4) -0.014(3) -0.013(3) 0.010(3)
C44 0.017(3) 0.023(3) 0.024(3) -0.002(2) 0.003(2) -0.001(2)
C45 0.025(3) 0.022(3) 0.019(3) 0.000(2) -0.002(2) -0.001(2)
C46 0.020(3) 0.029(3) 0.029(3) -0.004(3) -0.003(2) 0.001(3)
C47 0.017(3) 0.018(3) 0.038(3) -0.003(2) 0.000(2) -0.002(2)
C48 0.015(3) 0.024(3) 0.031(3) 0.004(2) 0.000(2) 0.002(3)
C49 0.019(3) 0.029(3) 0.022(3) -0.001(2) 0.000(3) 0.002(3)
C50 0.041(4) 0.028(4) 0.032(4) -0.004(3) -0.006(3) -0.004(3)
C51 0.022(3) 0.027(3) 0.036(3) 0.007(2) -0.006(3) -0.001(3)
C52 0.019(3) 0.022(3) 0.020(3) -0.004(2) -0.003(2) -0.002(2)
C53 0.021(3) 0.024(3) 0.020(3) -0.002(2) 0.001(3) -0.003(3)
C54 0.020(3) 0.025(3) 0.023(3) -0.001(2) -0.002(2) -0.004(2)
C55 0.025(3) 0.025(3) 0.024(3) -0.001(2) 0.003(2) -0.006(3)
C56 0.024(3) 0.028(4) 0.026(3) -0.005(2) 0.002(2) -0.005(3)
C57 0.019(3) 0.024(3) 0.024(3) -0.005(2) 0.001(2) 0.000(3)
C58 0.029(3) 0.028(3) 0.033(3) 0.005(2) 0.002(3) 0.002(3)
C59 0.042(4) 0.034(4) 0.049(4) 0.003(3) 0.021(3) 0.008(3)
C60 0.026(3) 0.022(3) 0.021(3) 0.005(2) 0.002(2) -0.001(3)
C61 0.023(3) 0.021(4) 0.024(3) -0.003(2) 0.001(2) 0.002(2)
C62 0.026(3) 0.035(4) 0.024(3) 0.003(2) -0.004(2) -0.003(3)
C63 0.030(3) 0.027(3) 0.025(3) 0.000(2) -0.009(3) -0.004(3)
C64 0.030(3) 0.025(3) 0.021(3) 0.000(2) -0.005(3) 0.001(3)
C65 0.023(3) 0.023(3) 0.021(3) 0.001(2) -0.005(2) 0.001(3)
C66 0.025(3) 0.048(5) 0.032(3) -0.006(3) 0.000(3) 0.001(3)
C67 0.038(4) 0.033(4) 0.022(3) -0.003(3) -0.007(3) 0.003(3)
C142 0.032(4) 0.048(5) 0.048(5) 0.018(5) 0.013(5) 0.017(5)
B1 0.019(3) 0.023(3) 0.021(3) -0.003(2) 0.001(2) 0.002(2)

loop_
_atom_type_symbol
_atom_type_scat_dispersion_real
_atom_type_scat_dispersion_imag
_atom_type_scat_Cromer_Mann_a1
_atom_type_scat_Cromer_Mann_b1
_atom_type_scat_Cromer_Mann_a2
_atom_type_scat_Cromer_Mann_b2
_atom_type_scat_Cromer_Mann_a3
_atom_type_scat_Cromer_Mann_b3
_atom_type_scat_Cromer_Mann_a4
_atom_type_scat_Cromer_Mann_b4
_atom_type_scat_Cromer_Mann_c
_atom_type_scat_source
C 0.0181 0.0091 2.3100 20.8439 1.0200 10.2075 1.5886 0.5687 0.8650 51.6512 0.2156 'International Tables Vol C 4.2.6.8 and 6.1.1.4'
H 0.0000 0.0000 0.4930 10.5109 0.3229 26.1257 0.1402 3.1424 0.0408 57.7998 0.0030 'International Tables Vol C 4.2.6.8 and 6.1.1.4'
B 0.0090 0.0039 2.0545 23.2185 1.3326 1.0210 1.0979 60.3498 0.7068 0.1403 -0.1932 'International Tables Vol C 4.2.6.8 and 6.1.1.4'
F 0.0727 0.0534 3.5392 10.2825 2.6412 4.2944 1.5170 0.2615 1.0243 26.1476 0.2776 'International Tables Vol C 4.2.6.8 and 6.1.1.4'
Ir -4.7710 6.5667 27.3049 1.5928 16.7296 8.8655 15.6115 0.4179 5.8338 45.0011 11.4722 'International Tables Vol C 4.2.6.8 and 6.1.1.4'
N 0.0311 0.0180 12.2126 0.0057 3.1322 9.8933 2.0125 28.9975 1.1663 0.5826 -11.5290 'International Tables Vol C 4.2.6.8 and 6.1.1.4'
P 0.2955 0.4335 6.4345 1.9067 4.1791 27.1570 1.7800 0.5260 1.4908 68.1645 1.1149 'International Tables Vol C 4.2.6.8 and 6.1.1.4'

loop_
_geom_angle_atom_site_label_1
_geom_angle_atom_site_label_2
_geom_angle_atom_site_label_3
_geom_angle
_geom_angle_publ_flag
P1 Ir1 P2 158.02(6) yes
P1 Ir1 N1 99.20(13) yes
P2 Ir1 N1 96.61(13) yes
P1 Ir1 C1 82.15(18) yes
P2 Ir1 C1 80.43(18) yes
N1 Ir1 C1 98.7(2) yes
P1 Ir1 C35 97.25(15) yes
P2 Ir1 C35 101.68(16) yes
N1 Ir1 C35 74.3(2) yes
C1 Ir1 C35 172.8(2) yes
P1 Ir1 H351 112.4 no
P2 Ir1 H351 85.4 no
N1 Ir1 H351 79.6 no
C1 Ir1 H351 165.4 no
C35 Ir1 H351 16.7 no
P1 Ir1 H1 87(3) no
P2 Ir1 H1 78(3) no
N1 Ir1 H1 172(3) no
C1 Ir1 H1 86(3) no
C35 Ir1 H1 101(3) no
H351 Ir1 H1 93.8 no
Ir1 P1 C7 97.7(2) yes
Ir1 P1 C9 116.4(2) yes
C7 P1 C9 104.7(3) yes
Ir1 P1 C13 120.7(2) yes
C7 P1 C13 103.3(3) yes
C9 P1 C13 110.7(3) yes
Ir1 P2 C8 98.4(2) yes
Ir1 P2 C17 112.3(2) yes
C8 P2 C17 107.0(3) yes
Ir1 P2 C21 123.3(2) yes
C8 P2 C21 103.8(3) yes
C17 P2 C21 109.8(3) yes
Ir1 N1 C25 123.5(4) yes
Ir1 N1 C29 118.1(4) yes
C25 N1 C29 118.4(6) yes
Ir1 C1 C2 120.0(5) yes
Ir1 C1 C6 120.4(5) yes
C2 C1 C6 119.5(6) yes
C1 C2 C3 119.0(7) yes
C1 C2 C7 119.4(6) yes
C3 C2 C7 121.5(7) yes
C2 C3 C4 120.7(7) yes
C2 C3 H31 119.1 no
C4 C3 H31 120.2 no
C3 C4 C5 119.6(6) yes
C3 C4 H41 120.4 no
C5 C4 H41 119.9 no
C4 C5 C6 120.2(7) yes
C4 C5 H51 120.5 no
C6 C5 H51 119.3 no
C1 C6 C5 120.7(7) yes
C1 C6 C8 118.4(5) yes
C5 C6 C8 120.7(6) yes
C2 C7 P1 108.8(4) yes
C2 C7 H71 109.7 no
P1 C7 H71 109.9 no
C2 C7 H72 109.2 no
P1 C7 H72 109.6 no
H71 C7 H72 109.5 no
C6 C8 P2 107.2(4) yes
C6 C8 H81 109.8 no
P2 C8 H81 110.0 no
C6 C8 H82 110.3 no
P2 C8 H82 110.0 no
H81 C8 H82 109.5 no
P1 C9 C10 113.2(5) yes
P1 C9 C11 110.7(5) yes
C10 C9 C11 108.3(6) yes
P1 C9 C12 108.9(5) yes
C10 C9 C12 106.8(6) yes
C11 C9 C12 108.7(6) yes
C9 C10 H101 109.5 no
C9 C10 H102 109.9 no
H101 C10 H102 109.5 no
C9 C10 H103 109.0 no
H101 C10 H103 109.5 no
H102 C10 H103 109.5 no
C9 C11 H111 109.8 no
C9 C11 H112 109.9 no
H111 C11 H112 109.5 no
C9 C11 H113 108.7 no
H111 C11 H113 109.5 no
H112 C11 H113 109.5 no
C9 C12 H121 109.7 no
C9 C12 H122 109.8 no
H121 C12 H122 109.5 no
C9 C12 H123 108.9 no
H121 C12 H123 109.5 no
H122 C12 H123 109.5 no
P1 C13 C14 111.4(5) yes
P1 C13 C15 112.8(5) yes
C14 C13 C15 109.3(6) yes
P1 C13 C16 107.6(5) yes
C14 C13 C16 108.2(6) yes
C15 C13 C16 107.4(6) yes
C13 C14 H141 109.7 no
C13 C14 H142 109.6 no
H141 C14 H142 109.5 no
C13 C14 H143 109.1 no
H141 C14 H143 109.5 no
H142 C14 H143 109.5 no
C13 C15 H151 109.9 no
C13 C15 H152 108.8 no
H151 C15 H152 109.5 no
C13 C15 H153 109.7 no
H151 C15 H153 109.5 no
H152 C15 H153 109.5 no
C13 C16 H161 109.3 no
C13 C16 H162 109.9 no
H161 C16 H162 109.5 no
C13 C16 H163 109.1 no
H161 C16 H163 109.5 no
H162 C16 H163 109.5 no
P2 C17 C18 109.0(5) yes
P2 C17 C19 110.1(5) yes
C18 C17 C19 108.4(6) yes
P2 C17 C20 113.3(5) yes
C18 C17 C20 107.6(6) yes
C19 C17 C20 108.3(6) yes
C17 C18 H181 110.0 no
C17 C18 H182 108.5 no
H181 C18 H182 109.5 no
C17 C18 H183 109.8 no
H181 C18 H183 109.5 no
H182 C18 H183 109.5 no
C17 C19 H191 109.6 no
C17 C19 H192 109.6 no
H191 C19 H192 109.5 no
C17 C19 H193 109.2 no
H191 C19 H193 109.5 no
H192 C19 H193 109.5 no
C17 C20 H201 109.6 no
C17 C20 H202 110.3 no
H201 C20 H202 109.5 no
C17 C20 H203 108.5 no
H201 C20 H203 109.5 no
H202 C20 H203 109.5 no
P2 C21 C22 111.7(5) yes
P2 C21 C23 112.8(5) yes
C22 C21 C23 110.0(6) yes
P2 C21 C24 108.1(5) yes
C22 C21 C24 107.4(6) yes
C23 C21 C24 106.5(6) yes
C21 C22 H221 109.3 no
C21 C22 H222 109.4 no
H221 C22 H222 109.5 no
C21 C22 H223 109.7 no
H221 C22 H223 109.5 no
H222 C22 H223 109.5 no
C21 C23 H231 109.2 no
C21 C23 H232 110.0 no
H231 C23 H232 109.5 no
C21 C23 H233 109.3 no
H231 C23 H233 109.5 no
H232 C23 H233 109.5 no
C21 C24 H241 109.2 no
C21 C24 H242 109.5 no
H241 C24 H242 109.5 no
C21 C24 H243 109.7 no
H241 C24 H243 109.5 no
H242 C24 H243 109.5 no
N1 C25 C26 123.9(7) yes
N1 C25 H251 117.7 no
C26 C25 H251 118.5 no
C25 C26 C27 117.4(7) yes
C25 C26 H261 120.9 no
C27 C26 H261 121.7 no
C26 C27 C28 120.5(6) yes
C26 C27 H271 119.7 no
C28 C27 H271 119.7 no
C27 C28 C29 119.1(7) yes
C27 C28 H281 120.9 no
C29 C28 H281 120.0 no
C28 C29 N1 120.6(6) yes
C28 C29 C30 122.2(6) yes
N1 C29 C30 117.2(5) yes
C29 C30 C31 120.3(6) yes
C29 C30 C35 122.0(6) yes
C31 C30 C35 117.7(6) yes
C30 C31 C32 120.0(7) yes
C30 C31 H311 120.0 no
C32 C31 H311 120.0 no
C31 C32 C33 122.0(7) yes
C31 C32 H321 119.0 no
C33 C32 H321 119.0 no
C32 C33 C34 118.9(7) yes
C32 C33 H331 120.4 no
C34 C33 H331 120.7 no
C33 C34 C35 119.0(7) yes
C33 C34 H341 120.6 no
C35 C34 H341 120.4 no
C34 C35 C30 122.2(6) yes
C34 C35 Ir1 128.7(5) yes
C30 C35 Ir1 100.6(4) yes
C34 C35 H351 119.6 no
C30 C35 H351 118.2 no
Ir1 C35 H351 33.3 no
C37 C36 C41 115.2(5) yes
C37 C36 B1 121.2(5) yes
C41 C36 B1 123.0(5) yes
C36 C37 C38 122.7(5) yes
C36 C37 H371 118.5 no
C38 C37 H371 118.8 no
C37 C38 C39 120.5(5) yes
C37 C38 C42 110.9(4) yes
C39 C38 C42 128.4(5) yes
C37 C38 C39 120.5(5) yes
C37 C38 C142 125.4(4) yes
C39 C38 C142 114.0(4) yes
C38 C39 C40 118.5(5) yes
C38 C39 H391 120.6 no
C40 C39 H391 120.9 no
C39 C40 C41 119.7(5) yes
C39 C40 C43 120.5(4) yes
C41 C40 C43 119.7(4) yes
C36 C41 C40 123.3(5) yes
C36 C41 H411 118.2 no
C40 C41 H411 118.5 no
C38 C42 F2 110.29(9) yes
C38 C42 F1 112.22(9) yes
F2 C42 F1 103.91(9) yes
C38 C42 F3 115.50(9) yes
F2 C42 F3 106.04(9) yes
F1 C42 F3 108.08(9) yes
C40 C43 F6 110.34(9) yes
C40 C43 F4 112.23(9) yes
F6 C43 F4 103.91(9) yes
C40 C43 F5 115.43(9) yes
F6 C43 F5 106.06(9) yes
F4 C43 F5 108.08(9) yes
C40 C43 F105 110.30(9) yes
C40 C43 F106 112.24(9) yes
F105 C43 F106 103.90(9) yes
C40 C43 F104 115.45(9) yes
F105 C43 F104 106.08(9) yes
F106 C43 F104 108.08(9) yes
C45 C44 C49 115.5(5) yes
C45 C44 B1 123.2(5) yes
C49 C44 B1 121.0(5) yes
C44 C45 C46 122.4(5) yes
C44 C45 H451 119.0 no
C46 C45 H451 118.6 no
C45 C46 C47 121.4(5) yes
C45 C46 C50 119.3(4) yes
C47 C46 C50 119.2(4) yes
C46 C47 C48 117.5(5) yes
C46 C47 H471 121.2 no
C48 C47 H471 121.3 no
C47 C48 C49 121.1(5) yes
C47 C48 C51 120.4(5) yes
C49 C48 C51 118.5(5) yes
C44 C49 C48 122.0(5) yes
C44 C49 H491 118.8 no
C48 C49 H491 119.1 no
C46 C50 F8 110.27(9) yes
C46 C50 F9 112.25(9) yes
F8 C50 F9 103.85(9) yes
C46 C50 F7 115.49(9) yes
F8 C50 F7 106.00(9) yes
F9 C50 F7 108.17(9) yes
C46 C50 F107 110.24(9) yes
C46 C50 F108 112.28(9) yes
F107 C50 F108 103.92(9) yes
C46 C50 F109 115.45(9) yes
F107 C50 F109 106.02(9) yes
F108 C50 F109 108.13(9) yes
C48 C51 F11 112.6(5) yes
C48 C51 F12 111.9(5) yes
F11 C51 F12 106.1(5) yes
C48 C51 F10 112.9(5) yes
F11 C51 F10 106.6(5) yes
F12 C51 F10 106.3(5) yes
C53 C52 C57 115.2(6) yes
C53 C52 B1 121.6(5) yes
C57 C52 B1 122.7(5) yes
C52 C53 C54 122.8(6) yes
C52 C53 H531 118.2 no
C54 C53 H531 118.9 no
C53 C54 C55 120.9(6) yes
C53 C54 C58 118.7(6) yes
C55 C54 C58 120.4(6) yes
C54 C55 C56 117.7(5) yes
C54 C55 H551 121.3 no
C56 C55 H551 121.0 no
C55 C56 C57 121.2(5) yes
C55 C56 C59 117.4(4) yes
C57 C56 C59 121.5(4) yes
C52 C57 C56 122.3(6) yes
C52 C57 H571 118.8 no
C56 C57 H571 119.0 no
C54 C58 F15 112.0(5) yes
C54 C58 F13 111.3(5) yes
F15 C58 F13 105.7(6) yes
C54 C58 F14 113.6(6) yes
F15 C58 F14 106.7(5) yes
F13 C58 F14 106.9(5) yes
C56 C59 F18 110.24(9) yes
C56 C59 F17 112.31(9) yes
F18 C59 F17 103.92(9) yes
C56 C59 F16 115.45(9) yes
F18 C59 F16 105.94(9) yes
F17 C59 F16 108.18(9) yes
C56 C59 F118 110.34(9) yes
C56 C59 F117 112.15(9) yes
F118 C59 F117 103.91(9) yes
C56 C59 F116 115.49(9) yes
F118 C59 F116 106.10(9) yes
F117 C59 F116 108.06(9) yes
C61 C60 C65 116.0(5) yes
C61 C60 B1 119.2(5) yes
C65 C60 B1 124.4(5) yes
C60 C61 C62 121.9(5) yes
C60 C61 H611 118.7 no
C62 C61 H611 119.4 no
C61 C62 C63 121.3(5) yes
C61 C62 C66 118.6(4) yes
C63 C62 C66 120.1(4) yes
C62 C63 C64 118.2(5) yes
C62 C63 H631 121.0 no
C64 C63 H631 120.8 no
C63 C64 C65 120.9(6) yes
C63 C64 C67 120.7(6) yes
C65 C64 C67 118.4(6) yes
C64 C65 C60 121.8(6) yes
C64 C65 H651 119.2 no
C60 C65 H651 119.0 no
C62 C66 F19 110.31(9) yes
C62 C66 F21 112.21(9) yes
F19 C66 F21 103.90(9) yes
C62 C66 F20 115.47(9) yes
F19 C66 F20 106.06(9) yes
F21 C66 F20 108.09(9) yes
C62 C66 F120 110.34(9) yes
C62 C66 F119 112.21(9) yes
F120 C66 F119 103.89(9) yes
C62 C66 F121 115.42(9) yes
F120 C66 F121 106.06(9) yes
F119 C66 F121 108.13(9) yes
C64 C67 F23 112.3(6) yes
C64 C67 F22 112.7(6) yes
F23 C67 F22 104.5(5) yes
C64 C67 F24 112.9(5) yes
F23 C67 F24 105.0(6) yes
F22 C67 F24 108.7(6) yes
C38 C142 F101 110.28(9) yes
C38 C142 F102 112.30(9) yes
F101 C142 F102 103.92(9) yes
C38 C142 F103 115.43(9) yes
F101 C142 F103 106.08(9) yes
F102 C142 F103 108.04(9) yes
C36 B1 C44 103.0(4) yes
C36 B1 C60 113.6(4) yes
C44 B1 C60 110.7(5) yes
C36 B1 C52 113.6(5) yes
C44 B1 C52 113.2(4) yes
C60 B1 C52 103.1(4) yes
Ir1 H351 C35 130.0 no

loop_
_geom_bond_atom_site_label_1
_geom_bond_atom_site_label_2
_geom_bond_distance
_geom_bond_publ_flag
Ir1 P1 2.3652(16) yes
Ir1 P2 2.3449(16) yes
Ir1 N1 2.192(5) yes
Ir1 C1 2.038(6) yes
Ir1 C35 2.565(6) yes
Ir1 H351 1.837 no
Ir1 H1 1.52(8) no
P1 C7 1.833(6) yes
P1 C9 1.879(7) yes
P1 C13 1.901(7) yes
P2 C8 1.838(6) yes
P2 C17 1.884(7) yes
P2 C21 1.885(7) yes
F1 C42 1.332(9) yes
F2 C42 1.367(8) yes
F3 C42 1.313(9) yes
F4 C43 1.344(7) yes
F5 C43 1.284(8) yes
F6 C43 1.369(8) yes
F7 C50 1.283(7) yes
F8 C50 1.370(7) yes
F9 C50 1.342(7) yes
F10 C51 1.328(8) yes
F11 C51 1.346(7) yes
F12 C51 1.338(8) yes
F13 C58 1.345(9) yes
F14 C58 1.332(7) yes
F15 C58 1.346(7) yes
F16 C59 1.295(6) yes
F17 C59 1.342(7) yes
F18 C59 1.362(6) yes
F19 C66 1.364(10) yes
F20 C66 1.277(10) yes
F21 C66 1.343(10) yes
F22 C67 1.332(8) yes
F23 C67 1.350(8) yes
F24 C67 1.329(8) yes
F101 C142 1.365(8) yes
F102 C142 1.351(7) yes
F103 C142 1.263(7) yes
F104 C43 1.272(9) yes
F105 C43 1.374(9) yes
F106 C43 1.340(9) yes
F107 C50 1.386(9) yes
F108 C50 1.315(9) yes
F109 C50 1.278(9) yes
F116 C59 1.277(9) yes
F117 C59 1.345(9) yes
F118 C59 1.350(9) yes
F119 C66 1.337(6) yes
F120 C66 1.374(6) yes
F121 C66 1.303(6) yes
N1 C25 1.338(8) yes
N1 C29 1.361(8) yes
C1 C2 1.395(10) yes
C1 C6 1.397(9) yes
C2 C3 1.412(10) yes
C2 C7 1.486(10) yes
C3 C4 1.387(11) yes
C3 H31 0.950 no
C4 C5 1.389(11) yes
C4 H41 0.950 no
C5 C6 1.383(9) yes
C5 H51 0.950 no
C6 C8 1.521(9) yes
C7 H71 0.950 no
C7 H72 0.950 no
C8 H81 0.950 no
C8 H82 0.950 no
C9 C10 1.547(9) yes
C9 C11 1.540(10) yes
C9 C12 1.526(10) yes
C10 H101 0.950 no
C10 H102 0.950 no
C10 H103 0.950 no
C11 H111 0.950 no
C11 H112 0.950 no
C11 H113 0.950 no
C12 H121 0.950 no
C12 H122 0.950 no
C12 H123 0.950 no
C13 C14 1.521(9) yes
C13 C15 1.540(10) yes
C13 C16 1.531(10) yes
C14 H141 0.950 no
C14 H142 0.950 no
C14 H143 0.950 no
C15 H151 0.950 no
C15 H152 0.950 no
C15 H153 0.950 no
C16 H161 0.950 no
C16 H162 0.950 no
C16 H163 0.950 no
C17 C18 1.534(10) yes
C17 C19 1.539(9) yes
C17 C20 1.536(9) yes
C18 H181 0.950 no
C18 H182 0.950 no
C18 H183 0.950 no
C19 H191 0.950 no
C19 H192 0.950 no
C19 H193 0.950 no
C20 H201 0.950 no
C20 H202 0.950 no
C20 H203 0.950 no
C21 C22 1.527(10) yes
C21 C23 1.549(10) yes
C21 C24 1.534(10) yes
C22 H221 0.950 no
C22 H222 0.950 no
C22 H223 0.950 no
C23 H231 0.950 no
C23 H232 0.950 no
C23 H233 0.950 no
C24 H241 0.950 no
C24 H242 0.950 no
C24 H243 0.950 no
C25 C26 1.377(9) yes
C25 H251 0.950 no
C26 C27 1.379(11) yes
C26 H261 0.950 no
C27 C28 1.373(11) yes
C27 H271 0.950 no
C28 C29 1.397(8) yes
C28 H281 0.950 no
C29 C30 1.470(9) yes
C30 C31 1.407(9) yes
C30 C35 1.386(10) yes
C31 C32 1.375(10) yes
C31 H311 0.950 no
C32 C33 1.380(12) yes
C32 H321 0.950 no
C33 C34 1.397(10) yes
C33 H331 0.950 no
C34 C35 1.393(9) yes
C34 H341 0.950 no
C35 H351 0.964 no
C36 C37 1.395(8) yes
C36 C41 1.399(8) yes
C36 B1 1.647(7) yes
C37 C38 1.387(8) yes
C37 H371 0.950 no
C38 C39 1.382(8) yes
C38 C42 1.529(7) yes
C38 C39 1.382(8) yes
C38 C142 1.500(6) yes
C39 C40 1.398(8) yes
C39 H391 0.950 no
C40 C41 1.381(8) yes
C40 C43 1.497(5) yes
C41 H411 0.950 no
C44 C45 1.401(8) yes
C44 C49 1.405(8) yes
C44 B1 1.644(8) yes
C45 C46 1.379(8) yes
C45 H451 0.950 no
C46 C47 1.386(8) yes
C46 C50 1.501(5) yes
C47 C48 1.391(8) yes
C47 H471 0.950 no
C48 C49 1.389(8) yes
C48 C51 1.500(8) yes
C49 H491 0.950 no
C52 C53 1.400(8) yes
C52 C57 1.403(8) yes
C52 B1 1.626(8) yes
C53 C54 1.384(8) yes
C53 H531 0.950 no
C54 C55 1.391(8) yes
C54 C58 1.502(9) yes
C55 C56 1.382(8) yes
C55 H551 0.950 no
C56 C57 1.394(8) yes
C56 C59 1.496(5) yes
C57 H571 0.950 no
C60 C61 1.409(8) yes
C60 C65 1.394(8) yes
C60 B1 1.639(8) yes
C61 C62 1.396(7) yes
C61 H611 0.950 no
C62 C63 1.370(8) yes
C62 C66 1.503(5) yes
C63 C64 1.388(9) yes
C63 H631 0.950 no
C64 C65 1.405(8) yes
C64 C67 1.498(9) yes
C65 H651 0.950 no

loop_
_geom_hbond_atom_site_label_D
_geom_hbond_atom_site_label_H
_geom_hbond_atom_site_label_A
_geom_hbond_angle_DHA
_geom_hbond_distance_DH
_geom_hbond_distance_HA
_geom_hbond_distance_DA
_geom_hbond_publ_flag
C10 H103 C15 134 0.95 2.57 3.299(9) yes
C14 H142 N1 150 0.95 2.60 3.451(9) yes
C14 H142 C29 160 0.95 2.52 3.425(9) yes
C23 H233 C20 134 0.95 2.58 3.308(9) yes

loop_
_geom_torsion_atom_site_label_1
_geom_torsion_atom_site_label_2
_geom_torsion_atom_site_label_3
_geom_torsion_atom_site_label_4
_geom_torsion
_geom_torsion_publ_flag
C1 Ir1 P1 C9 -136.1(3) no
C1 Ir1 P1 C13 85.2(3) no
P1 Ir1 P2 C8 -69.4(3) no
P1 Ir1 P2 C17 42.9(3) no
P1 Ir1 P2 C21 177.9(3) no
N1 Ir1 P2 C8 66.4(3) no
N1 Ir1 P2 C17 178.7(3) no
N1 Ir1 P2 C21 -46.3(3) no
C1 Ir1 P2 C8 -31.4(3) no
C1 Ir1 P2 C17 81.0(3) no
C1 Ir1 P2 C21 -144.1(3) no
P1 Ir1 N1 C25 93.0(5) no
P1 Ir1 N1 C29 -86.6(4) no
P2 Ir1 N1 C25 -71.7(5) no
P2 Ir1 N1 C29 108.8(4) no
C1 Ir1 N1 C25 9.6(5) no
C1 Ir1 N1 C29 -170.0(4) no
P1 Ir1 C1 C2 15.9(5) no
P1 Ir1 C1 C6 -167.3(5) no
P2 Ir1 C1 C2 -150.6(5) no
P2 Ir1 C1 C6 26.1(4) no
N1 Ir1 C1 C2 114.1(5) no
N1 Ir1 C1 C6 -69.2(5) no
N1 Ir1 P1 C9 126.4(3) no
N1 Ir1 P1 C13 -12.4(3) no
C1 Ir1 P1 C7 -25.3(3) no
P2 Ir1 P1 C7 12.5(3) no
P2 Ir1 P1 C9 -98.2(3) no
P2 Ir1 P1 C13 123.0(3) no
N1 Ir1 P1 C7 -122.9(3) no
Ir1 P1 C7 C2 34.3(5) no
C9 P1 C7 C2 154.2(5) no
C13 P1 C7 C2 -89.9(5) no
C13 P1 C9 C11 50.8(5) no
C13 P1 C9 C12 170.3(5) no
Ir1 P1 C13 C14 59.4(6) no
Ir1 P1 C13 C15 -177.3(4) no
Ir1 P1 C13 C16 -59.0(5) no
C7 P1 C13 C14 166.9(5) no
C7 P1 C13 C15 -69.8(6) no
C7 P1 C13 C16 48.5(5) no
C9 P1 C13 C14 -81.5(5) no
C9 P1 C13 C15 41.8(6) no
C9 P1 C13 C16 160.2(5) no
Ir1 P1 C9 C12 27.6(5) no
C7 P1 C9 C10 39.6(6) no
C7 P1 C9 C11 161.5(5) no
C7 P1 C9 C12 -79.0(5) no
C13 P1 C9 C10 -71.1(6) no
Ir1 P1 C9 C10 146.2(4) no
Ir1 P1 C9 C11 -91.9(5) no
Ir1 P2 C17 C20 -177.1(4) no
C8 P2 C17 C20 -70.2(6) no
C21 P2 C17 C18 161.5(5) no
C21 P2 C17 C19 -79.7(5) no
C21 P2 C17 C20 41.9(6) no
Ir1 P2 C21 C22 -85.2(6) no
C8 P2 C17 C18 49.5(5) no
C8 P2 C17 C19 168.3(5) no
Ir1 P2 C8 C6 36.3(4) no
C17 P2 C8 C6 -80.1(5) no
C21 P2 C8 C6 163.8(4) no
Ir1 P2 C17 C18 -57.5(5) no
Ir1 P2 C17 C19 61.4(5) no
C17 P2 C21 C24 168.7(5) no
C17 P2 C21 C23 -73.8(6) no
C8 P2 C21 C22 164.7(5) no
Ir1 P2 C21 C23 150.4(4) no
Ir1 P2 C21 C24 32.8(6) no
C17 P2 C21 C22 50.6(6) no
C8 P2 C21 C23 40.4(6) no
C8 P2 C21 C24 -77.2(5) no
C37 C36 C41 C40 -0.4(8) no
C41 C36 B1 C60 -145.5(5) no
B1 C36 C41 C40 -171.8(5) no
C37 C36 B1 C44 -76.1(6) no
C37 C36 B1 C52 160.9(5) no
C37 C36 B1 C60 43.7(8) no
C41 C36 B1 C44 94.8(6) no
C41 C36 B1 C52 -28.2(7) no
B1 C36 C37 C38 170.4(5) no
C41 C36 C37 C38 -1.1(9) no
C36 C37 C38 C39 1.6(9) no
C36 C37 C38 C142 -174.7(5) no
C37 C38 C39 C40 -0.5(9) no
C142 C38 C39 C40 176.2(5) no
C37 C38 C142 F101 16.4(8) no
C37 C38 C142 F102 131.7(7) no
C37 C38 C142 F103 -103.9(8) no
C39 C38 C142 F102 -44.8(7) no
C39 C38 C142 F103 79.6(8) no
C39 C38 C142 F101 -160.2(6) no
C38 C39 C40 C41 -0.9(9) no
C38 C39 C40 C43 -177.0(5) no
C43 C40 C41 C36 177.6(5) no
C39 C40 C43 F4 114.3(7) no
C39 C40 C41 C36 1.5(9) no
C41 C40 C43 F4 -61.7(8) no
C39 C40 C43 F5 -10.1(9) no
C39 C40 C43 F6 -130.3(6) no
C41 C40 C43 F5 173.9(8) no
C41 C40 C43 F6 53.6(7) no
B1 C44 C49 C48 -174.1(6) no
C49 C44 B1 C60 -32.9(7) no
B1 C44 C45 C46 174.2(5) no
C45 C44 B1 C36 -85.0(6) no
C45 C44 B1 C52 38.1(7) no
C45 C44 B1 C60 153.2(5) no
C49 C44 B1 C36 88.8(6) no
C49 C44 B1 C52 -148.0(5) no
C49 C44 C45 C46 0.0(9) no
C45 C44 C49 C48 0.2(9) no
C44 C45 C46 C47 0.2(9) no
C44 C45 C46 C50 179.1(5) no
C45 C46 C47 C48 -0.6(8) no
C50 C46 C47 C48 -179.5(5) no
C45 C46 C50 F7 -177.1(7) no
C45 C46 C50 F8 62.8(7) no
C45 C46 C50 F9 -52.5(7) no
C47 C46 C50 F7 1.8(8) no
C47 C46 C50 F9 126.4(6) no
C47 C46 C50 F8 -118.4(6) no
C46 C47 C48 C51 -177.8(5) no
C46 C47 C48 C49 0.9(9) no
C47 C48 C49 C44 -0.7(10) no
C47 C48 C51 F10 101.3(7) no
C47 C48 C51 F11 -19.5(9) no
C51 C48 C49 C44 178.1(6) no
C49 C48 C51 F10 -77.5(7) no
C49 C48 C51 F11 161.7(6) no
C47 C48 C51 F12 -138.9(6) no
C49 C48 C51 F12 42.4(8) no
C53 C52 B1 C44 -157.4(5) no
C53 C52 B1 C60 83.1(6) no
C57 C52 C53 C54 -1.4(8) no
B1 C52 C53 C54 -173.0(5) no
C53 C52 C57 C56 1.1(8) no
C57 C52 B1 C36 148.9(5) no
C57 C52 B1 C44 31.7(7) no
C57 C52 B1 C60 -87.9(6) no
B1 C52 C57 C56 172.5(5) no
C53 C52 B1 C36 -40.2(7) no
C52 C53 C54 C55 0.5(9) no
C52 C53 C54 C58 -179.8(6) no
C58 C54 C55 C56 -178.9(6) no
C53 C54 C55 C56 0.9(9) no
C53 C54 C58 F14 171.3(6) no
C53 C54 C58 F15 -67.6(8) no
C55 C54 C58 F13 -129.7(6) no
C55 C54 C58 F14 -8.9(9) no
C55 C54 C58 F15 112.2(7) no
C53 C54 C58 F13 50.5(7) no
C54 C55 C56 C57 -1.2(9) no
C54 C55 C56 C59 179.7(5) no
C55 C56 C59 F16 48.3(7) no
C55 C56 C59 F17 172.9(5) no
C59 C56 C57 C52 179.2(5) no
C57 C56 C59 F16 -130.8(6) no
C57 C56 C59 F17 -6.2(7) no
C55 C56 C59 F18 -71.7(6) no
C55 C56 C57 C52 0.2(8) no
C57 C56 C59 F18 109.2(6) no
C65 C60 B1 C52 -99.5(6) no
B1 C60 C61 C62 -171.3(5) no
C61 C60 C65 C64 -0.2(8) no
B1 C60 C65 C64 171.9(5) no
C61 C60 B1 C36 -164.4(5) no
C61 C60 B1 C44 -49.0(7) no
C65 C60 B1 C44 139.2(6) no
C65 C60 C61 C62 1.2(8) no
C65 C60 B1 C36 23.8(8) no
C61 C60 B1 C52 72.4(6) no
C60 C61 C62 C66 177.5(5) no
C60 C61 C62 C63 -1.8(8) no
C61 C62 C66 F119 103.8(6) no
C61 C62 C63 C64 1.2(8) no
C66 C62 C63 C64 -178.1(5) no
C61 C62 C66 F121 -20.7(7) no
C63 C62 C66 F119 -76.9(7) no
C63 C62 C66 F120 38.5(6) no
C63 C62 C66 F121 158.6(6) no
C61 C62 C66 F120 -140.8(5) no
C62 C63 C64 C65 -0.2(9) no
C62 C63 C64 C67 177.9(5) no
C63 C64 C67 F22 13.5(9) no
C63 C64 C67 F23 131.2(6) no
C63 C64 C67 F24 -110.2(7) no
C65 C64 C67 F22 -168.4(6) no
C65 C64 C67 F23 -50.7(8) no
C65 C64 C67 F24 67.9(8) no
C63 C64 C65 C60 -0.3(9) no
C67 C64 C65 C60 -178.4(6) no
Ir1 N1 C25 C26 178.7(5) no
C29 N1 C25 C26 -1.7(9) no
Ir1 N1 C29 C28 -176.4(4) no
Ir1 N1 C29 C30 4.7(7) no
C25 N1 C29 C28 4.0(9) no
C25 N1 C29 C30 -174.9(6) no
Ir1 C1 C2 C3 -177.9(5) no
Ir1 C1 C2 C7 4.4(8) no
C6 C1 C2 C3 5.4(9) no
C6 C1 C2 C7 -172.4(6) no
Ir1 C1 C6 C5 177.7(5) no
Ir1 C1 C6 C8 -7.4(8) no
C2 C1 C6 C5 -5.6(9) no
C2 C1 C6 C8 169.3(6) no
C1 C2 C3 C4 -2.6(10) no
C7 C2 C3 C4 175.1(6) no
C1 C2 C7 P1 -29.0(7) no
C3 C2 C7 P1 153.3(6) no
C2 C3 C4 C5 -0.1(10) no
C3 C4 C5 C6 -0.1(10) no
C4 C5 C6 C1 2.9(10) no
C4 C5 C6 C8 -171.9(6) no
C1 C6 C8 P2 -23.2(7) no
C5 C6 C8 P2 151.7(5) no
N1 C25 C26 C27 -1.1(10) no
C25 C26 C27 C28 1.6(10) no
C26 C27 C28 C29 0.6(10) no
C27 C28 C29 N1 -3.4(9) no
C27 C28 C29 C30 175.4(6) no
N1 C29 C30 C31 150.5(6) no
N1 C29 C30 C35 -28.5(9) no
C28 C29 C30 C31 -28.4(9) no
C28 C29 C30 C35 152.6(6) no
C29 C30 C31 C32 179.6(6) no
C35 C30 C31 C32 -1.4(10) no
C29 C30 C35 C34 -178.5(6) no
C31 C30 C35 C34 2.5(10) no
C30 C31 C32 C33 -0.6(11) no
C31 C32 C33 C34 1.5(11) no
C32 C33 C34 C35 -0.4(10) no
C33 C34 C35 C30 -1.6(10) no
